data_7018270
loop_
_publ_author_name
'du Plessis, Marike'
'Barbour, Leonard J.'

_publ_section_title
;
 Supramolecular isomerism and solvatomorphism in a novel coordination
 compound.
;
_journal_issue 14
_journal_name_full 'Dalton transactions (Cambridge, England : 2003)'
_journal_page_first 3895
_journal_page_last 3898
_journal_paper_doi 10.1039/c1dt11564b
_journal_volume 41
_journal_year 2012
_chemical_formula_moiety 'C50 H48 Br4 Cd2 N8, 2(C3 H7 N O)'
_chemical_formula_sum 'C28 H31 Br2 Cd N5 O'
_chemical_formula_weight 725.80
_chemical_name_systematic
;
?
;
_space_group_IT_number 13
_symmetry_cell_setting monoclinic
_symmetry_space_group_name_Hall '-P 2yac'
_symmetry_space_group_name_H-M 'P 1 2/n 1'
_atom_sites_solution_hydrogens geom
_atom_sites_solution_primary direct
_atom_sites_solution_secondary difmap
_audit_creation_method SHELXL-97
_cell_angle_alpha 90.00
_cell_angle_beta 112.6550(10)
_cell_angle_gamma 90.00
_cell_formula_units_Z 4
_cell_length_a 15.1378(11)
_cell_length_b 10.9825(8)
_cell_length_c 18.4356(13)
_cell_measurement_reflns_used 9984
_cell_measurement_temperature 100(2)
_cell_measurement_theta_max 28.6
_cell_measurement_theta_min 2.2
_cell_volume 2828.4(4)
_computing_cell_refinement 'SAINT (Bruker, 2009)'
_computing_data_collection 'APEX2 (Bruker, 2009)'
_computing_data_reduction SAINT
_computing_molecular_graphics 'X-Seed (Barbour,2001; Atwood & Barbour,2003)'
_computing_structure_refinement 'SHELXL-97 (Sheldrick, 1997)'
_computing_structure_solution 'SHELXS-97 (Sheldrick, 1990)'
_diffrn_ambient_temperature 100(2)
_diffrn_measured_fraction_theta_full 0.996
_diffrn_measured_fraction_theta_max 0.924
_diffrn_measurement_device_type 'Bruker SMART APEX CCD area-detector'
_diffrn_measurement_method \w
_diffrn_radiation_monochromator graphite
_diffrn_radiation_source 'fine-focus sealed tube'
_diffrn_radiation_type MoK\a
_diffrn_radiation_wavelength 0.71073
_diffrn_reflns_av_R_equivalents 0.0150
_diffrn_reflns_av_sigmaI/netI 0.0177
_diffrn_reflns_limit_h_max 20
_diffrn_reflns_limit_h_min -20
_diffrn_reflns_limit_k_max 10
_diffrn_reflns_limit_k_min -14
_diffrn_reflns_limit_l_max 24
_diffrn_reflns_limit_l_min -24
_diffrn_reflns_number 17862
_diffrn_reflns_theta_full 27.00
_diffrn_reflns_theta_max 28.80
_diffrn_reflns_theta_min 1.85
_diffrn_standards_number 0
_exptl_absorpt_coefficient_mu 3.628
_exptl_absorpt_correction_T_max 0.6910
_exptl_absorpt_correction_T_min 0.3320
_exptl_absorpt_correction_type multi-scan
_exptl_absorpt_process_details 'SAINT (Bruker, 2008)'
_exptl_crystal_colour Colourless
_exptl_crystal_density_diffrn 1.704
_exptl_crystal_density_method 'not measured'
_exptl_crystal_description Block
_exptl_crystal_F_000 1440
_exptl_crystal_size_max 0.39
_exptl_crystal_size_mid 0.17
_exptl_crystal_size_min 0.11
_refine_diff_density_max 0.396
_refine_diff_density_min -0.306
_refine_diff_density_rms 0.060
_refine_ls_extinction_method none
_refine_ls_goodness_of_fit_ref 1.037
_refine_ls_hydrogen_treatment constr
_refine_ls_matrix_type full
_refine_ls_number_parameters 339
_refine_ls_number_reflns 6823
_refine_ls_number_restraints 0
_refine_ls_restrained_S_all 1.037
_refine_ls_R_factor_all 0.0199
_refine_ls_R_factor_gt 0.0171
_refine_ls_shift/su_max 0.001
_refine_ls_shift/su_mean 0.000
_refine_ls_structure_factor_coef Fsqd
_refine_ls_weighting_details 'calc w=1/[\s^2^(Fo^2^)+(0.0195P)^2^+1.4424P] where P=(Fo^2^+2Fc^2^)/3'
_refine_ls_weighting_scheme calc
_refine_ls_wR_factor_gt 0.0411
_refine_ls_wR_factor_ref 0.0419
_reflns_number_gt 6275
_reflns_number_total 6823
_reflns_threshold_expression >2\s(I)
_cod_data_source_file c1dt11564b.txt
_cod_data_source_block mdpc66.CIF
_cod_depositor_comments
;
The following automatic conversions were performed:

'_exptl_absorpt_correction_type' value 'Multi-scan' changed to
'multi-scan' according to
/home/saulius/struct/CIF-dictionaries/cif_core.dic dictionary named
'cif_core.dic' version 2.4.1 from 2010-06-29.

Automatic conversion script
Id: cif_fix_values 1715 2011-07-08 13:25:40Z adriana 
;
_cod_original_sg_symbol_H-M P2/n
_cod_database_code 7018270

loop_
_symmetry_equiv_pos_as_xyz
'x, y, z'
'-x+1/2, y, -z+1/2'
'-x, -y, -z'
'x-1/2, -y, z-1/2'

loop_
_atom_site_label
_atom_site_type_symbol
_atom_site_fract_x
_atom_site_fract_y
_atom_site_fract_z
_atom_site_U_iso_or_equiv
_atom_site_adp_type
_atom_site_occupancy
_atom_site_symmetry_multiplicity
_atom_site_calc_flag
_atom_site_refinement_flags
Cd1 Cd 0.194041(7) 0.049746(9) 0.337525(6) 0.01207(3) Uani 1 1 d .
Br1 Br 0.364616(11) 0.076452(15) 0.330906(9) 0.01721(4) Uani 1 1 d .
Br2 Br 0.106644(11) 0.220609(14) 0.376838(9) 0.01792(4) Uani 1 1 d .
N2 N 0.36827(9) -0.19228(12) 0.53252(7) 0.0139(2) Uani 1 1 d .
N1 N 0.26909(9) -0.04730(12) 0.46085(7) 0.0150(3) Uani 1 1 d .
C5 C 0.37100(11) -0.01020(16) 0.70257(9) 0.0192(3) Uani 1 1 d .
H5 H 0.3960 -0.0045 0.7583 0.023 Uiso 1 1 calc R
C9 C 0.42219(11) -0.36742(13) 0.47731(8) 0.0137(3) Uani 1 1 d .
C1 C 0.31352(11) -0.14998(14) 0.46010(9) 0.0163(3) Uani 1 1 d .
H1 H 0.3077 -0.1907 0.4130 0.020 Uiso 1 1 calc R
C4 C 0.30687(12) 0.07945(16) 0.65787(9) 0.0199(3) Uani 1 1 d .
H4 H 0.2890 0.1434 0.6842 0.024 Uiso 1 1 calc R
C3 C 0.26898(11) 0.07695(14) 0.57641(9) 0.0168(3) Uani 1 1 d .
H3 H 0.2265 0.1385 0.5465 0.020 Uiso 1 1 calc R
C11 C 0.28339(12) -0.49492(16) 0.48057(10) 0.0225(3) Uani 1 1 d .
H11A H 0.2398 -0.5571 0.4478 0.034 Uiso 1 1 calc R
H11B H 0.2466 -0.4227 0.4831 0.034 Uiso 1 1 calc R
H11C H 0.3173 -0.5272 0.5337 0.034 Uiso 1 1 calc R
C8 C 0.42717(11) -0.30337(14) 0.55135(9) 0.0153(3) Uani 1 1 d .
H8A H 0.4043 -0.3590 0.5827 0.018 Uiso 1 1 calc R
H8B H 0.4945 -0.2818 0.5834 0.018 Uiso 1 1 calc R
C15 C 0.47794(11) -0.39153(14) 0.37131(9) 0.0157(3) Uani 1 1 d .
C12 C 0.35264(12) -0.51961(15) 0.37801(9) 0.0193(3) Uani 1 1 d .
H12 H 0.3083 -0.5841 0.3570 0.023 Uiso 1 1 calc R
C6 C 0.39867(11) -0.10647(15) 0.66770(9) 0.0166(3) Uani 1 1 d .
H6 H 0.4423 -0.1669 0.6978 0.020 Uiso 1 1 calc R
C10 C 0.35494(11) -0.46059(14) 0.44538(9) 0.0162(3) Uani 1 1 d .
C24 C 0.48261(11) -0.33036(14) 0.43973(8) 0.0139(3) Uani 1 1 d .
C7 C 0.35873(10) -0.10968(14) 0.58578(9) 0.0134(3) Uani 1 1 d .
C14 C 0.40690(14) -0.55540(16) 0.26752(10) 0.0269(4) Uani 1 1 d .
H14A H 0.3614 -0.6229 0.2579 0.040 Uiso 1 1 calc R
H14B H 0.4702 -0.5876 0.2749 0.040 Uiso 1 1 calc R
H14C H 0.3851 -0.4999 0.2224 0.040 Uiso 1 1 calc R
C2 C 0.29582(10) -0.01981(14) 0.54013(9) 0.0137(3) Uani 1 1 d .
C13 C 0.41305(12) -0.48742(15) 0.34039(9) 0.0187(3) Uani 1 1 d .
N3 N 0.49299(10) -0.27095(12) 0.26365(7) 0.0161(3) Uani 1 1 d .
C22 C 0.45860(11) -0.15831(14) 0.15603(8) 0.0140(3) Uani 1 1 d .
C17 C 0.51805(11) -0.25248(14) 0.19960(8) 0.0144(3) Uani 1 1 d .
C23 C 0.42391(12) -0.18928(15) 0.25734(9) 0.0179(3) Uani 1 1 d .
H23 H 0.3954 -0.1821 0.2949 0.021 Uiso 1 1 calc R
C18 C 0.58857(11) -0.30631(14) 0.17886(9) 0.0160(3) Uani 1 1 d .
H18 H 0.6286 -0.3698 0.2091 0.019 Uiso 1 1 calc R
C16 C 0.54194(12) -0.35428(15) 0.32947(9) 0.0190(3) Uani 1 1 d .
H16A H 0.5998 -0.3139 0.3673 0.023 Uiso 1 1 calc R
H16B H 0.5627 -0.4279 0.3093 0.023 Uiso 1 1 calc R
C25 C 0.54997(12) -0.22378(14) 0.47094(10) 0.0188(3) Uani 1 1 d .
H25A H 0.5273 -0.1726 0.5038 0.028 Uiso 1 1 calc R
H25B H 0.5520 -0.1757 0.4268 0.028 Uiso 1 1 calc R
H25C H 0.6143 -0.2540 0.5024 0.028 Uiso 1 1 calc R
N4 N 0.39969(9) -0.12048(12) 0.19418(7) 0.0161(3) Uani 1 1 d .
N5 N 0.17516(10) -0.33460(14) 0.62232(9) 0.0255(3) Uani 1 1 d .
C20 C 0.53763(11) -0.16721(15) 0.06725(9) 0.0176(3) Uani 1 1 d .
H20 H 0.5458 -0.1390 0.0215 0.021 Uiso 1 1 calc R
C19 C 0.59653(11) -0.26134(14) 0.11151(9) 0.0176(3) Uani 1 1 d .
H19 H 0.6433 -0.2952 0.0947 0.021 Uiso 1 1 calc R
C21 C 0.46795(11) -0.11417(14) 0.08819(9) 0.0157(3) Uani 1 1 d .
H21 H 0.4282 -0.0506 0.0578 0.019 Uiso 1 1 calc R
C28 C 0.15635(13) -0.20635(17) 0.63000(12) 0.0297(4) Uani 1 1 d .
H28A H 0.2108 -0.1704 0.6730 0.045 Uiso 1 1 calc R
H28B H 0.0985 -0.1982 0.6414 0.045 Uiso 1 1 calc R
H28C H 0.1471 -0.1640 0.5808 0.045 Uiso 1 1 calc R
C26 C 0.25866(14) -0.3861(2) 0.66676(11) 0.0312(4) Uani 1 1 d .
H26 H 0.3058 -0.3349 0.7029 0.037 Uiso 1 1 calc R
C27 C 0.09841(14) -0.40563(18) 0.56575(13) 0.0356(5) Uani 1 1 d .
H27A H 0.1203 -0.4894 0.5649 0.053 Uiso 1 1 calc R
H27B H 0.0802 -0.3695 0.5134 0.053 Uiso 1 1 calc R
H27C H 0.0430 -0.4059 0.5808 0.053 Uiso 1 1 calc R
O1 O 0.27966(11) -0.49329(16) 0.66495(8) 0.0420(4) Uani 1 1 d .

loop_
_atom_site_aniso_label
_atom_site_aniso_U_11
_atom_site_aniso_U_22
_atom_site_aniso_U_33
_atom_site_aniso_U_23
_atom_site_aniso_U_13
_atom_site_aniso_U_12
Cd1 0.01310(6) 0.01253(5) 0.01177(5) -0.00015(4) 0.00610(4) -0.00008(4)
Br1 0.01312(7) 0.02732(9) 0.01202(7) -0.00429(6) 0.00576(6) -0.00357(6)
Br2 0.02338(8) 0.01585(8) 0.01886(8) 0.00220(6) 0.01293(6) 0.00486(6)
N2 0.0151(6) 0.0156(6) 0.0113(6) -0.0001(5) 0.0053(5) 0.0025(5)
N1 0.0165(6) 0.0170(6) 0.0120(6) -0.0004(5) 0.0061(5) 0.0016(5)
C5 0.0176(8) 0.0275(9) 0.0125(7) -0.0055(6) 0.0057(6) -0.0022(6)
C9 0.0162(7) 0.0132(7) 0.0106(7) 0.0022(5) 0.0038(6) 0.0035(6)
C1 0.0200(8) 0.0178(8) 0.0112(7) 0.0005(6) 0.0061(6) 0.0022(6)
C4 0.0193(8) 0.0231(8) 0.0190(8) -0.0069(6) 0.0091(7) -0.0013(6)
C3 0.0149(7) 0.0182(8) 0.0183(8) -0.0026(6) 0.0075(6) -0.0009(6)
C11 0.0203(8) 0.0234(8) 0.0240(8) 0.0034(7) 0.0087(7) -0.0027(7)
C8 0.0177(7) 0.0166(7) 0.0114(7) 0.0023(6) 0.0055(6) 0.0038(6)
C15 0.0193(8) 0.0159(7) 0.0115(7) 0.0036(6) 0.0053(6) 0.0068(6)
C12 0.0217(8) 0.0148(7) 0.0163(7) 0.0003(6) 0.0015(6) 0.0004(6)
C6 0.0124(7) 0.0234(8) 0.0131(7) 0.0001(6) 0.0040(6) 0.0000(6)
C10 0.0163(7) 0.0152(7) 0.0152(7) 0.0039(6) 0.0041(6) 0.0025(6)
C24 0.0160(7) 0.0127(7) 0.0122(7) 0.0029(5) 0.0043(6) 0.0036(6)
C7 0.0120(7) 0.0166(7) 0.0135(7) -0.0022(6) 0.0069(6) -0.0018(6)
C14 0.0387(11) 0.0237(9) 0.0154(8) -0.0045(7) 0.0071(7) 0.0057(8)
C2 0.0120(7) 0.0169(7) 0.0131(7) -0.0023(6) 0.0058(5) -0.0032(6)
C13 0.0249(8) 0.0154(7) 0.0118(7) 0.0000(6) 0.0027(6) 0.0065(6)
N3 0.0213(7) 0.0177(7) 0.0117(6) 0.0028(5) 0.0089(5) 0.0056(5)
C22 0.0155(7) 0.0147(7) 0.0118(7) -0.0014(5) 0.0052(6) 0.0005(6)
C17 0.0185(7) 0.0150(7) 0.0104(7) -0.0003(6) 0.0063(6) -0.0003(6)
C23 0.0228(8) 0.0195(8) 0.0141(7) 0.0013(6) 0.0099(6) 0.0050(6)
C18 0.0166(7) 0.0151(7) 0.0161(7) -0.0016(6) 0.0062(6) 0.0011(6)
C16 0.0229(8) 0.0223(8) 0.0134(7) 0.0058(6) 0.0089(6) 0.0099(6)
C25 0.0215(8) 0.0179(8) 0.0181(8) -0.0006(6) 0.0087(6) -0.0019(6)
N4 0.0196(7) 0.0178(6) 0.0122(6) 0.0005(5) 0.0074(5) 0.0033(5)
N5 0.0192(7) 0.0309(8) 0.0271(8) 0.0056(6) 0.0096(6) 0.0041(6)
C20 0.0196(8) 0.0199(8) 0.0159(7) -0.0005(6) 0.0097(6) -0.0040(6)
C19 0.0178(8) 0.0174(7) 0.0205(8) -0.0042(6) 0.0108(6) -0.0026(6)
C21 0.0182(7) 0.0167(7) 0.0118(7) 0.0011(6) 0.0055(6) -0.0002(6)
C28 0.0201(9) 0.0320(10) 0.0344(10) 0.0006(8) 0.0077(8) -0.0016(7)
C26 0.0238(9) 0.0525(13) 0.0220(9) 0.0092(8) 0.0139(7) 0.0128(9)
C27 0.0289(10) 0.0260(10) 0.0448(12) 0.0023(9) 0.0064(9) 0.0013(8)
O1 0.0402(8) 0.0571(10) 0.0330(8) 0.0138(7) 0.0188(7) 0.0273(8)

loop_
_atom_type_symbol
_atom_type_description
_atom_type_scat_dispersion_real
_atom_type_scat_dispersion_imag
_atom_type_scat_source
C C 0.0033 0.0016 'International Tables Vol C Tables 4.2.6.8 and 6.1.1.4'
H H 0.0000 0.0000 'International Tables Vol C Tables 4.2.6.8 and 6.1.1.4'
N N 0.0061 0.0033 'International Tables Vol C Tables 4.2.6.8 and 6.1.1.4'
O O 0.0106 0.0060 'International Tables Vol C Tables 4.2.6.8 and 6.1.1.4'
Br Br -0.2901 2.4595 'International Tables Vol C Tables 4.2.6.8 and 6.1.1.4'
Cd Cd -0.8075 1.2024 'International Tables Vol C Tables 4.2.6.8 and 6.1.1.4'

loop_
_geom_angle_atom_site_label_1
_geom_angle_atom_site_label_2
_geom_angle_atom_site_label_3
_geom_angle
_geom_angle_site_symmetry_1
_geom_angle_site_symmetry_3
N4 Cd1 N1 84.16(5) 2 .
N4 Cd1 Br2 109.59(3) 2 .
N1 Cd1 Br2 99.64(3) . .
N4 Cd1 Br1 126.86(3) 2 .
N1 Cd1 Br1 88.76(3) . .
Br2 Cd1 Br1 123.511(7) . .
N4 Cd1 Br1 84.54(3) 2 2
N1 Cd1 Br1 155.57(3) . 2
Br2 Cd1 Br1 104.544(6) . 2
Br1 Cd1 Br1 80.857(6) . 2
Cd1 Br1 Cd1 97.842(6) . 2
C1 N2 C7 106.44(12) . .
C1 N2 C8 127.04(13) . .
C7 N2 C8 126.52(12) . .
C1 N1 C2 104.72(13) . .
C1 N1 Cd1 115.71(10) . .
C2 N1 Cd1 138.50(10) . .
C6 C5 C4 121.83(14) . .
C6 C5 H5 119.1 . .
C4 C5 H5 119.1 . .
C10 C9 C24 120.65(14) . .
C10 C9 C8 119.61(14) . .
C24 C9 C8 119.70(14) . .
N1 C1 N2 113.89(13) . .
N1 C1 H1 123.1 . .
N2 C1 H1 123.1 . .
C3 C4 C5 121.70(15) . .
C3 C4 H4 119.1 . .
C5 C4 H4 119.1 . .
C4 C3 C2 117.29(15) . .
C4 C3 H3 121.4 . .
C2 C3 H3 121.4 . .
C10 C11 H11A 109.5 . .
C10 C11 H11B 109.5 . .
H11A C11 H11B 109.5 . .
C10 C11 H11C 109.5 . .
H11A C11 H11C 109.5 . .
H11B C11 H11C 109.5 . .
N2 C8 C9 110.97(12) . .
N2 C8 H8A 109.4 . .
C9 C8 H8A 109.4 . .
N2 C8 H8B 109.4 . .
C9 C8 H8B 109.4 . .
H8A C8 H8B 108.0 . .
C13 C15 C24 120.56(14) . .
C13 C15 C16 118.87(14) . .
C24 C15 C16 120.57(14) . .
C10 C12 C13 122.18(15) . .
C10 C12 H12 118.9 . .
C13 C12 H12 118.9 . .
C5 C6 C7 116.11(15) . .
C5 C6 H6 121.9 . .
C7 C6 H6 121.9 . .
C12 C10 C9 118.66(15) . .
C12 C10 C11 119.52(15) . .
C9 C10 C11 121.79(14) . .
C9 C24 C15 119.14(14) . .
C9 C24 C25 120.56(13) . .
C15 C24 C25 120.28(14) . .
N2 C7 C6 131.64(14) . .
N2 C7 C2 105.51(12) . .
C6 C7 C2 122.84(14) . .
C13 C14 H14A 109.5 . .
C13 C14 H14B 109.5 . .
H14A C14 H14B 109.5 . .
C13 C14 H14C 109.5 . .
H14A C14 H14C 109.5 . .
H14B C14 H14C 109.5 . .
N1 C2 C3 130.36(14) . .
N1 C2 C7 109.43(13) . .
C3 C2 C7 120.20(14) . .
C12 C13 C15 118.74(14) . .
C12 C13 C14 119.47(15) . .
C15 C13 C14 121.80(15) . .
C23 N3 C17 106.65(13) . .
C23 N3 C16 127.75(13) . .
C17 N3 C16 125.22(13) . .
N4 C22 C21 130.72(14) . .
N4 C22 C17 108.94(13) . .
C21 C22 C17 120.27(14) . .
N3 C17 C18 131.28(14) . .
N3 C17 C22 105.65(13) . .
C18 C17 C22 123.01(14) . .
N4 C23 N3 113.63(13) . .
N4 C23 H23 123.2 . .
N3 C23 H23 123.2 . .
C19 C18 C17 115.75(14) . .
C19 C18 H18 122.1 . .
C17 C18 H18 122.1 . .
N3 C16 C15 111.81(13) . .
N3 C16 H16A 109.3 . .
C15 C16 H16A 109.3 . .
N3 C16 H16B 109.3 . .
C15 C16 H16B 109.3 . .
H16A C16 H16B 107.9 . .
C24 C25 H25A 109.5 . .
C24 C25 H25B 109.5 . .
H25A C25 H25B 109.5 . .
C24 C25 H25C 109.5 . .
H25A C25 H25C 109.5 . .
H25B C25 H25C 109.5 . .
C23 N4 C22 105.11(13) . .
C23 N4 Cd1 129.10(10) . 2
C22 N4 Cd1 124.74(10) . 2
C26 N5 C27 121.20(17) . .
C26 N5 C28 121.57(17) . .
C27 N5 C28 117.21(15) . .
C21 C20 C19 122.00(14) . .
C21 C20 H20 119.0 . .
C19 C20 H20 119.0 . .
C18 C19 C20 121.95(14) . .
C18 C19 H19 119.0 . .
C20 C19 H19 119.0 . .
C20 C21 C22 117.01(14) . .
C20 C21 H21 121.5 . .
C22 C21 H21 121.5 . .
N5 C28 H28A 109.5 . .
N5 C28 H28B 109.5 . .
H28A C28 H28B 109.5 . .
N5 C28 H28C 109.5 . .
H28A C28 H28C 109.5 . .
H28B C28 H28C 109.5 . .
O1 C26 N5 125.7(2) . .
O1 C26 H26 117.1 . .
N5 C26 H26 117.1 . .
N5 C27 H27A 109.5 . .
N5 C27 H27B 109.5 . .
H27A C27 H27B 109.5 . .
N5 C27 H27C 109.5 . .
H27A C27 H27C 109.5 . .
H27B C27 H27C 109.5 . .

loop_
_geom_bond_atom_site_label_1
_geom_bond_atom_site_label_2
_geom_bond_distance
_geom_bond_site_symmetry_2
Cd1 N4 2.2827(13) 2
Cd1 N1 2.3677(13) .
Cd1 Br2 2.5565(2) .
Cd1 Br1 2.6478(3) .
Cd1 Br1 2.8970(3) 2
Br1 Cd1 2.8969(3) 2
N2 C1 1.3538(19) .
N2 C7 1.3846(19) .
N2 C8 1.4715(19) .
N1 C1 1.316(2) .
N1 C2 1.3913(19) .
C5 C6 1.384(2) .
C5 C4 1.405(2) .
C5 H5 0.9500 .
C9 C10 1.403(2) .
C9 C24 1.404(2) .
C9 C8 1.511(2) .
C1 H1 0.9500 .
C4 C3 1.386(2) .
C4 H4 0.9500 .
C3 C2 1.397(2) .
C3 H3 0.9500 .
C11 C10 1.509(2) .
C11 H11A 0.9800 .
C11 H11B 0.9800 .
C11 H11C 0.9800 .
C8 H8A 0.9900 .
C8 H8B 0.9900 .
C15 C13 1.403(2) .
C15 C24 1.407(2) .
C15 C16 1.509(2) .
C12 C10 1.389(2) .
C12 C13 1.390(2) .
C12 H12 0.9500 .
C6 C7 1.394(2) .
C6 H6 0.9500 .
C24 C25 1.513(2) .
C7 C2 1.404(2) .
C14 C13 1.508(2) .
C14 H14A 0.9800 .
C14 H14B 0.9800 .
C14 H14C 0.9800 .
N3 C23 1.348(2) .
N3 C17 1.3872(19) .
N3 C16 1.4719(19) .
C22 N4 1.3950(19) .
C22 C21 1.398(2) .
C22 C17 1.403(2) .
C17 C18 1.396(2) .
C23 N4 1.316(2) .
C23 H23 0.9500 .
C18 C19 1.384(2) .
C18 H18 0.9500 .
C16 H16A 0.9900 .
C16 H16B 0.9900 .
C25 H25A 0.9800 .
C25 H25B 0.9800 .
C25 H25C 0.9800 .
N4 Cd1 2.2827(13) 2
N5 C26 1.338(2) .
N5 C27 1.453(2) .
N5 C28 1.455(2) .
C20 C21 1.384(2) .
C20 C19 1.403(2) .
C20 H20 0.9500 .
C19 H19 0.9500 .
C21 H21 0.9500 .
C28 H28A 0.9800 .
C28 H28B 0.9800 .
C28 H28C 0.9800 .
C26 O1 1.223(3) .
C26 H26 0.9500 .
C27 H27A 0.9800 .
C27 H27B 0.9800 .
C27 H27C 0.9800 .

loop_
_geom_torsion_atom_site_label_1
_geom_torsion_atom_site_label_2
_geom_torsion_atom_site_label_3
_geom_torsion_atom_site_label_4
_geom_torsion
_geom_torsion_site_symmetry_1
_geom_torsion_site_symmetry_4
N4 Cd1 Br1 Cd1 64.36(4) 2 2
N1 Cd1 Br1 Cd1 146.12(3) . 2
Br2 Cd1 Br1 Cd1 -113.128(7) . 2
Br1 Cd1 Br1 Cd1 -11.678(8) 2 2
N4 Cd1 N1 C1 64.16(11) 2 .
Br2 Cd1 N1 C1 173.10(11) . .
Br1 Cd1 N1 C1 -63.09(11) . .
Br1 Cd1 N1 C1 1.33(17) 2 .
N4 Cd1 N1 C2 -129.98(15) 2 .
Br2 Cd1 N1 C2 -21.05(15) . .
Br1 Cd1 N1 C2 102.77(15) . .
Br1 Cd1 N1 C2 167.18(10) 2 .
C2 N1 C1 N2 -0.55(18) . .
Cd1 N1 C1 N2 169.81(10) . .
C7 N2 C1 N1 0.10(18) . .
C8 N2 C1 N1 -179.37(14) . .
C6 C5 C4 C3 -0.9(3) . .
C5 C4 C3 C2 1.1(2) . .
C1 N2 C8 C9 1.6(2) . .
C7 N2 C8 C9 -177.74(13) . .
C10 C9 C8 N2 -93.74(16) . .
C24 C9 C8 N2 84.09(17) . .
C4 C5 C6 C7 -0.4(2) . .
C13 C12 C10 C9 -1.6(2) . .
C13 C12 C10 C11 176.34(15) . .
C24 C9 C10 C12 3.2(2) . .
C8 C9 C10 C12 -178.97(14) . .
C24 C9 C10 C11 -174.63(14) . .
C8 C9 C10 C11 3.2(2) . .
C10 C9 C24 C15 -2.8(2) . .
C8 C9 C24 C15 179.37(13) . .
C10 C9 C24 C25 175.48(14) . .
C8 C9 C24 C25 -2.3(2) . .
C13 C15 C24 C9 0.7(2) . .
C16 C15 C24 C9 -179.88(13) . .
C13 C15 C24 C25 -177.57(14) . .
C16 C15 C24 C25 1.8(2) . .
C1 N2 C7 C6 -179.74(16) . .
C8 N2 C7 C6 -0.3(3) . .
C1 N2 C7 C2 0.40(16) . .
C8 N2 C7 C2 179.87(14) . .
C5 C6 C7 N2 -178.31(15) . .
C5 C6 C7 C2 1.5(2) . .
C1 N1 C2 C3 -178.36(16) . .
Cd1 N1 C2 C3 14.8(3) . .
C1 N1 C2 C7 0.79(17) . .
Cd1 N1 C2 C7 -166.05(11) . .
C4 C3 C2 N1 179.10(15) . .
C4 C3 C2 C7 0.0(2) . .
N2 C7 C2 N1 -0.74(16) . .
C6 C7 C2 N1 179.38(14) . .
N2 C7 C2 C3 178.51(13) . .
C6 C7 C2 C3 -1.4(2) . .
C10 C12 C13 C15 -0.5(2) . .
C10 C12 C13 C14 179.91(15) . .
C24 C15 C13 C12 0.9(2) . .
C16 C15 C13 C12 -178.50(14) . .
C24 C15 C13 C14 -179.50(14) . .
C16 C15 C13 C14 1.1(2) . .
C23 N3 C17 C18 176.11(17) . .
C16 N3 C17 C18 2.7(3) . .
C23 N3 C17 C22 -1.15(17) . .
C16 N3 C17 C22 -174.58(14) . .
N4 C22 C17 N3 0.61(17) . .
C21 C22 C17 N3 177.81(14) . .
N4 C22 C17 C18 -176.93(14) . .
C21 C22 C17 C18 0.3(2) . .
C17 N3 C23 N4 1.38(19) . .
C16 N3 C23 N4 174.59(15) . .
N3 C17 C18 C19 -177.17(16) . .
C22 C17 C18 C19 -0.3(2) . .
C23 N3 C16 C15 30.5(2) . .
C17 N3 C16 C15 -157.45(15) . .
C13 C15 C16 N3 83.01(18) . .
C24 C15 C16 N3 -96.38(17) . .
N3 C23 N4 C22 -0.98(19) . .
N3 C23 N4 Cd1 -169.48(11) . 2
C21 C22 N4 C23 -176.63(16) . .
C17 C22 N4 C23 0.19(17) . .
C21 C22 N4 Cd1 -7.5(2) . 2
C17 C22 N4 Cd1 169.34(10) . 2
C17 C18 C19 C20 0.3(2) . .
C21 C20 C19 C18 -0.2(2) . .
C19 C20 C21 C22 0.2(2) . .
N4 C22 C21 C20 176.33(15) . .
C17 C22 C21 C20 -0.2(2) . .
C27 N5 C26 O1 0.5(3) . .
C28 N5 C26 O1 178.75(18) . .
